data_7027309
loop_
_publ_author_name
'Goodwin, Nicholas J.'
'Henderson, William'
'Nicholson, Brian K.'
'Fawcett, John'
'Russell, David R.'

_publ_section_title
;
 (Ferrocenylmethyl)phosphine, an air-stable primary phosphine
;
_journal_issue 11
_journal_name_full 'Journal of the Chemical Society, Dalton Transactions'
_journal_page_first 1785
_journal_paper_doi 10.1039/a901036j
_journal_year 1999
_chemical_compound_source 'inorganic synthesis'
_chemical_formula_analytical 'as above'
_chemical_formula_moiety 'C13 H13 Fe Mo0.5 O2 P'
_chemical_formula_structural 'C26 H13 Fe2 Mo O4 P2'
_chemical_formula_sum 'C26 H26 Fe2 Mo O4 P2'
_chemical_formula_weight 672.05
_chemical_melting_point 416(2)
_chemical_name_systematic
; 
 ? 
;
_space_group_IT_number 15
_symmetry_cell_setting monoclinic
_symmetry_space_group_name_Hall '-C 2yc'
_symmetry_space_group_name_H-M 'C 1 2/c 1'
_atom_sites_solution_hydrogens geom
_atom_sites_solution_primary direct
_atom_sites_solution_secondary difmap
_audit_creation_method SHELXL
_cell_angle_alpha 90.00
_cell_angle_beta 90.950(10)
_cell_angle_gamma 90.00
_cell_formula_units_Z 4
_cell_length_a 20.626(3)
_cell_length_b 10.426(2)
_cell_length_c 12.3240(10)
_cell_measurement_reflns_used 2899
_cell_measurement_temperature 168(2)
_cell_measurement_theta_max 26.99
_cell_measurement_theta_min 2.19
_cell_volume 2649.9(7)
_computing_structure_refinement 'SHELXL-93 (Sheldrick, 1993)'
_computing_structure_solution 'SHELXS-86 (Sheldrick, 1990)'
_diffrn_ambient_temperature 168(2)
_diffrn_measurement_device 'Seimens P4'
_diffrn_radiation_monochromator graphite
_diffrn_radiation_source 'fine-focus sealed tube'
_diffrn_radiation_type MoK\a
_diffrn_radiation_wavelength 0.71073
_diffrn_reflns_av_R_equivalents 0.0238
_diffrn_reflns_av_sigmaI/netI 0.0922
_diffrn_reflns_limit_h_max 26
_diffrn_reflns_limit_h_min 0
_diffrn_reflns_limit_k_max 13
_diffrn_reflns_limit_k_min 0
_diffrn_reflns_limit_l_max 15
_diffrn_reflns_limit_l_min -15
_diffrn_reflns_number 2978
_diffrn_reflns_theta_max 26.99
_diffrn_reflns_theta_min 2.19
_exptl_absorpt_coefficient_mu 1.697
_exptl_absorpt_correction_T_max 0.612
_exptl_absorpt_correction_T_min 0.525
_exptl_absorpt_correction_type 'psi scans'
_exptl_crystal_colour orange
_exptl_crystal_density_diffrn 1.685
_exptl_crystal_description 'rounded prisms'
_exptl_crystal_F_000 1352
_exptl_crystal_size_max 0.38
_exptl_crystal_size_mid 0.30
_exptl_crystal_size_min 0.14
_refine_diff_density_max 1.025
_refine_diff_density_min -0.476
_refine_diff_density_rms 0.145
_refine_ls_extinction_method none
_refine_ls_goodness_of_fit_all 1.067
_refine_ls_goodness_of_fit_obs 1.173
_refine_ls_matrix_type full
_refine_ls_number_parameters 159
_refine_ls_number_reflns 2898
_refine_ls_number_restraints 0
_refine_ls_restrained_S_all 1.069
_refine_ls_restrained_S_obs 1.173
_refine_ls_R_factor_all 0.1255
_refine_ls_R_factor_obs 0.0621
_refine_ls_shift/esd_max 0.000
_refine_ls_shift/esd_mean 0.000
_refine_ls_structure_factor_coef Fsqd
_refine_ls_weighting_details 'w=1/[\s^2^(Fo^2^)+(0.0570P)^2^+1.3103P] where P=(Fo^2^+2Fc^2^)/3'
_refine_ls_weighting_scheme calc
_refine_ls_wR_factor_all 0.1495
_refine_ls_wR_factor_obs 0.1237
_reflns_number_observed 1701
_reflns_number_total 2899
_reflns_observed_criterion >2sigma(I)
_cod_data_source_file 901036jsup1.cif
_cod_data_source_block hunos
_cod_depositor_comments
;
The following automatic conversions were performed:

'_chemical_melting_point' value '141-145 deg. C' was changed to
'416(2)' - it was converted from degrees Celsius(C) to Kelvins(K),
the average value was taken and precision was estimated.

Automatic conversion script
Id: cif_fix_values 1891 2012-01-12 08:04:46Z andrius 

The following automatic conversions were performed:

'_refine_ls_weighting_scheme' value 'calc
w=1/[\s^2^(Fo^2^)+(0.0570P)^2^+1.3103P] where P=(Fo^2^+2Fc^2^)/3' was
changed to 'calc'. New tag '_refine_ls_weighting_details' was
created. The value of the new tag was set to
'w=1/[\s^2^(Fo^2^)+(0.0570P)^2^+1.3103P] where P=(Fo^2^+2Fc^2^)/3'.

Automatic conversion script
Id: cif_fix_values 3143 2015-03-26 13:38:13Z robertas 
;
_cod_original_sg_symbol_H-M C2/c
_cod_database_code 7027309

loop_
_symmetry_equiv_pos_as_xyz
'x, y, z'
'-x, y, -z+1/2'
'x+1/2, y+1/2, z'
'-x+1/2, y+1/2, -z+1/2'
'-x, -y, -z'
'x, -y, z-1/2'
'-x+1/2, -y+1/2, -z'
'x+1/2, -y+1/2, z-1/2'

loop_
_atom_site_aniso_label
_atom_site_aniso_U_11
_atom_site_aniso_U_22
_atom_site_aniso_U_33
_atom_site_aniso_U_23
_atom_site_aniso_U_13
_atom_site_aniso_U_12
Mo 0.0328(5) 0.0220(4) 0.0379(5) 0.000 0.0043(4) 0.000
Fe 0.0406(7) 0.0352(6) 0.0481(7) 0.0045(5) 0.0002(5) 0.0087(5)
P 0.0404(11) 0.0360(10) 0.0394(11) 0.0068(8) 0.0015(9) 0.0018(8)
C1 0.043(4) 0.034(4) 0.046(4) -0.003(4) 0.002(4) -0.001(4)
O1 0.051(4) 0.059(4) 0.061(4) -0.010(3) -0.007(3) -0.008(3)
C2 0.052(5) 0.039(4) 0.049(5) -0.005(4) 0.001(4) 0.000(4)
O2 0.101(6) 0.050(4) 0.082(5) -0.026(3) 0.011(4) 0.019(4)
C3 0.032(4) 0.036(4) 0.053(5) 0.003(3) 0.005(4) 0.004(3)
C11 0.036(4) 0.037(4) 0.051(5) 0.006(3) 0.000(4) 0.009(3)
C12 0.034(4) 0.045(4) 0.059(5) 0.012(4) -0.001(4) -0.001(3)
C13 0.046(5) 0.057(5) 0.068(6) 0.030(5) 0.012(4) 0.014(4)
C14 0.082(7) 0.076(7) 0.041(5) 0.008(5) 0.011(5) 0.038(6)
C15 0.082(7) 0.043(5) 0.054(6) -0.001(4) -0.008(5) 0.030(5)
C21 0.052(6) 0.097(8) 0.086(7) 0.039(7) 0.020(5) 0.039(6)
C22 0.057(6) 0.085(8) 0.076(7) -0.028(6) -0.013(5) 0.034(6)
C23 0.052(6) 0.035(4) 0.105(8) 0.015(5) 0.010(6) 0.017(4)
C24 0.059(6) 0.074(7) 0.061(6) 0.006(5) -0.016(5) 0.024(5)
C25 0.042(5) 0.062(7) 0.136(11) 0.015(7) -0.009(6) 0.007(5)

loop_
_atom_site_label
_atom_site_type_symbol
_atom_site_fract_x
_atom_site_fract_y
_atom_site_fract_z
_atom_site_U_iso_or_equiv
_atom_site_thermal_displace_type
_atom_site_occupancy
_atom_site_calc_flag
_atom_site_refinement_flags
Mo Mo 0.5000 0.02618(8) 0.7500 0.0308(3) Uani 1 d S
Fe Fe 0.33399(5) 0.51001(10) 0.65556(9) 0.0413(3) Uani 1 d .
P P 0.44985(10) 0.1979(2) 0.8653(2) 0.0386(5) Uani 1 d .
H0A H 0.43596(10) 0.1432(2) 0.9614(2) 0.046 Uiso 1 calc R
H0B H 0.49648(10) 0.2860(2) 0.8854(2) 0.046 Uiso 1 calc R
C1 C 0.4204(4) 0.0204(7) 0.6488(6) 0.041(2) Uani 1 d .
O1 O 0.3757(3) 0.0081(5) 0.5945(5) 0.057(2) Uani 1 d .
C2 C 0.5409(4) -0.1086(7) 0.6603(6) 0.047(2) Uani 1 d .
O2 O 0.5657(3) -0.1884(6) 0.6109(5) 0.078(2) Uani 1 d .
C3 C 0.3768(3) 0.2866(7) 0.8206(6) 0.040(2) Uani 1 d .
H3A H 0.3416(3) 0.2251(7) 0.8035(6) 0.049 Uiso 1 calc R
H3B H 0.3622(3) 0.3426(7) 0.8803(6) 0.049 Uiso 1 calc R
C11 C 0.3900(4) 0.3674(7) 0.7219(6) 0.041(2) Uani 1 d .
C12 C 0.4237(4) 0.4861(7) 0.7206(7) 0.046(2) Uani 1 d .
H12 H 0.4409(4) 0.5300(7) 0.7822(7) 0.055 Uiso 1 calc R
C13 C 0.4271(4) 0.5274(9) 0.6125(7) 0.057(2) Uani 1 d .
H13 H 0.4469(4) 0.6044(9) 0.5884(7) 0.068 Uiso 1 calc R
C14 C 0.3967(5) 0.4363(9) 0.5464(8) 0.066(3) Uani 1 d .
H14 H 0.3931(5) 0.4404(9) 0.4695(8) 0.080 Uiso 1 calc R
C15 C 0.3718(5) 0.3357(8) 0.6124(7) 0.060(2) Uani 1 d .
H15 H 0.3480(5) 0.2626(8) 0.5887(7) 0.072 Uiso 1 calc R
C21 C 0.2538(5) 0.5278(11) 0.7451(10) 0.078(3) Uani 1 d .
H21 H 0.2440(5) 0.4766(11) 0.8065(10) 0.094 Uiso 1 calc R
C22 C 0.2892(5) 0.6423(11) 0.7480(9) 0.073(3) Uani 1 d .
H22 H 0.3069(5) 0.6834(11) 0.8105(9) 0.088 Uiso 1 calc R
C23 C 0.2932(4) 0.6845(8) 0.6399(9) 0.064(3) Uani 1 d .
H23 H 0.3151(4) 0.7590(8) 0.6155(9) 0.077 Uiso 1 calc R
C24 C 0.2593(5) 0.5972(10) 0.5753(8) 0.065(3) Uani 1 d .
H24 H 0.2533(5) 0.6028(10) 0.4989(8) 0.077 Uiso 1 calc R
C25 C 0.2357(4) 0.5010(9) 0.6410(11) 0.080(3) Uani 1 d .
H25 H 0.2112(4) 0.4288(9) 0.6174(11) 0.096 Uiso 1 calc R

loop_
_atom_type_symbol
_atom_type_description
_atom_type_scat_dispersion_real
_atom_type_scat_dispersion_imag
_atom_type_scat_source
C C 0.0033 0.0016 'International Tables Vol C Tables 4.2.6.8 and 6.1.1.4'
H H 0.0000 0.0000 'International Tables Vol C Tables 4.2.6.8 and 6.1.1.4'
O O 0.0106 0.0060 'International Tables Vol C Tables 4.2.6.8 and 6.1.1.4'
P P 0.1023 0.0942 'International Tables Vol C Tables 4.2.6.8 and 6.1.1.4'
Fe Fe 0.3463 0.8444 'International Tables Vol C Tables 4.2.6.8 and 6.1.1.4'
Mo Mo -1.6832 0.6857 'International Tables Vol C Tables 4.2.6.8 and 6.1.1.4'

loop_
_geom_angle_atom_site_label_1
_geom_angle_atom_site_label_2
_geom_angle_atom_site_label_3
_geom_angle
_geom_angle_site_symmetry_1
_geom_angle_site_symmetry_3
C2 Mo C2 89.8(5) . 2_656
C2 Mo C1 88.5(3) . 2_656
C2 Mo C1 89.1(3) 2_656 2_656
C2 Mo C1 89.1(3) . .
C2 Mo C1 88.6(3) 2_656 .
C1 Mo C1 176.6(4) 2_656 .
C2 Mo P 90.4(2) . 2_656
C2 Mo P 179.1(2) 2_656 2_656
C1 Mo P 91.8(2) 2_656 2_656
C1 Mo P 90.6(2) . 2_656
C2 Mo P 179.1(2) . .
C2 Mo P 90.4(2) 2_656 .
C1 Mo P 90.6(2) 2_656 .
C1 Mo P 91.8(2) . .
P Mo P 89.37(9) 2_656 .
C13 Fe C21 159.1(5) . .
C13 Fe C23 107.0(4) . .
C21 Fe C23 67.9(4) . .
C13 Fe C12 40.7(3) . .
C21 Fe C12 123.3(4) . .
C23 Fe C12 121.9(4) . .
C13 Fe C22 122.3(4) . .
C21 Fe C22 40.6(4) . .
C23 Fe C22 40.8(4) . .
C12 Fe C22 106.6(4) . .
C13 Fe C24 123.5(4) . .
C21 Fe C24 66.6(4) . .
C23 Fe C24 40.2(4) . .
C12 Fe C24 158.6(4) . .
C22 Fe C24 67.6(4) . .
C13 Fe C14 40.3(4) . .
C21 Fe C14 159.4(5) . .
C23 Fe C14 123.2(4) . .
C12 Fe C14 68.1(4) . .
C22 Fe C14 158.8(5) . .
C24 Fe C14 109.4(4) . .
C13 Fe C25 159.4(5) . .
C21 Fe C25 39.3(4) . .
C23 Fe C25 67.6(4) . .
C12 Fe C25 159.1(4) . .
C22 Fe C25 67.5(4) . .
C24 Fe C25 39.7(4) . .
C14 Fe C25 124.6(5) . .
C13 Fe C11 68.6(3) . .
C21 Fe C11 108.2(4) . .
C23 Fe C11 158.1(4) . .
C12 Fe C11 40.9(3) . .
C22 Fe C11 122.1(4) . .
C24 Fe C11 159.8(4) . .
C14 Fe C11 68.2(3) . .
C25 Fe C11 123.9(4) . .
C13 Fe C15 69.0(4) . .
C21 Fe C15 122.9(4) . .
C23 Fe C15 159.5(4) . .
C12 Fe C15 69.1(4) . .
C22 Fe C15 158.4(4) . .
C24 Fe C15 124.0(4) . .
C14 Fe C15 40.9(3) . .
C25 Fe C15 108.6(4) . .
C11 Fe C15 40.9(3) . .
C3 P Mo 122.0(3) . .
O1 C1 Mo 175.0(7) . .
O2 C2 Mo 177.9(7) . .
C11 C3 P 111.3(5) . .
C12 C11 C15 108.1(7) . .
C12 C11 C3 126.2(7) . .
C15 C11 C3 125.6(7) . .
C12 C11 Fe 68.6(4) . .
C15 C11 Fe 69.8(4) . .
C3 C11 Fe 128.3(5) . .
C13 C12 C11 108.1(8) . .
C13 C12 Fe 69.3(5) . .
C11 C12 Fe 70.5(4) . .
C14 C13 C12 108.4(8) . .
C14 C13 Fe 70.7(5) . .
C12 C13 Fe 70.0(4) . .
C13 C14 C15 109.3(8) . .
C13 C14 Fe 68.9(5) . .
C15 C14 Fe 70.2(5) . .
C14 C15 C11 106.0(8) . .
C14 C15 Fe 68.8(5) . .
C11 C15 Fe 69.3(4) . .
C25 C21 C22 109.5(10) . .
C25 C21 Fe 71.2(6) . .
C22 C21 Fe 70.1(6) . .
C21 C22 C23 106.4(9) . .
C21 C22 Fe 69.3(6) . .
C23 C22 Fe 69.2(5) . .
C24 C23 C22 107.5(9) . .
C24 C23 Fe 70.7(5) . .
C22 C23 Fe 70.0(5) . .
C25 C24 C23 108.5(9) . .
C25 C24 Fe 70.2(5) . .
C23 C24 Fe 69.1(5) . .
C21 C25 C24 108.1(10) . .
C21 C25 Fe 69.5(6) . .
C24 C25 Fe 70.1(5) . .

loop_
_geom_bond_atom_site_label_1
_geom_bond_atom_site_label_2
_geom_bond_distance
_geom_bond_site_symmetry_2
Mo C2 1.984(8) .
Mo C2 1.984(8) 2_656
Mo C1 2.047(8) 2_656
Mo C1 2.047(8) .
Mo P 2.518(2) 2_656
Mo P 2.518(2) .
Fe C13 2.010(8) .
Fe C21 2.012(9) .
Fe C23 2.012(8) .
Fe C12 2.020(8) .
Fe C22 2.022(9) .
Fe C24 2.032(8) .
Fe C14 2.033(8) .
Fe C25 2.034(9) .
Fe C11 2.046(7) .
Fe C15 2.052(8) .
P C3 1.843(7) .
C1 O1 1.138(9) .
C2 O2 1.156(9) .
C3 C11 1.508(10) .
C11 C12 1.419(10) .
C11 C15 1.433(11) .
C12 C13 1.403(11) .
C13 C14 1.394(13) .
C14 C15 1.428(12) .
C21 C25 1.36(2) .
C21 C22 1.399(14) .
C22 C23 1.406(14) .
C23 C24 1.391(13) .
C24 C25 1.381(13) .

loop_
_geom_torsion_atom_site_label_1
_geom_torsion_atom_site_label_2
_geom_torsion_atom_site_label_3
_geom_torsion_atom_site_label_4
_geom_torsion
Mo P C3 C11 -65.2(6)
